data_1576101
loop_
_publ_author_name
'Nishijima, Tomohiko'
'Takahata, Kazuki'
'Goseki, Raita'
'Homma, Chihiro'
'Kuwata, Shigeki'
'Ishizone, Takashi'

_publ_section_title
;
 One-pot synthesis of sequence-controlled macromonomers <i>via</i> living
 anionic addition reaction and subsequent acyclic diene metathesis
 polymerization.
;
_journal_issue 46
_journal_name_full 'Chemical science'
_journal_page_first 21791
_journal_page_last 21796
_journal_paper_doi 10.1039/d5sc05910k
_journal_volume 16
_journal_year 2025
_chemical_formula_moiety 'C90 H122 O4 Si4, C H Cl3'
_chemical_formula_sum 'C91 H123 Cl3 O4 Si4'
_chemical_formula_weight 1499.67
_space_group_crystal_system triclinic
_space_group_IT_number 2
_space_group_name_Hall '-P 1'
_space_group_name_H-M_alt 'P -1'
_atom_sites_solution_hydrogens geom
_atom_sites_solution_primary direct
_atom_sites_solution_secondary difmap
_audit_update_record
;
2025-04-27 deposited with the CCDC.	2025-10-21 downloaded from the CCDC.
;
_cell_angle_alpha 78.515(5)
_cell_angle_beta 89.878(6)
_cell_angle_gamma 85.166(5)
_cell_formula_units_Z 2
_cell_length_a 14.995(3)
_cell_length_b 15.093(3)
_cell_length_c 19.626(3)
_cell_measurement_reflns_used 11804
_cell_measurement_temperature 93
_cell_measurement_theta_max 27.50
_cell_measurement_theta_min 3.10
_cell_volume 4336.8(14)
_computing_cell_refinement 'CrystalClear-SM Expert 2.1 b46'
_computing_data_collection 'CrystalClear-SM Expert 2.1 b46 (Rigaku, 2016)'
_computing_data_reduction 'CrystalClear-SM Expert 2.1 b46'
_computing_molecular_graphics 'CrystalStructure 4.3'
_computing_publication_material 'CrystalStructure 4.3 (Rigaku, 2018)'
_computing_structure_refinement 'SHELXL Version 2014/7 (Sheldrick, 2008)'
_computing_structure_solution 'SHELXT Version 2014/5 (Sheldrick, 2014)'
_diffrn_ambient_temperature 93
_diffrn_detector_area_resol_mean 7.111
_diffrn_measured_fraction_theta_full 0.996
_diffrn_measured_fraction_theta_max 0.990
_diffrn_measurement_device_type 'Rigaku Saturn724'
_diffrn_measurement_method \w
_diffrn_radiation_type 'Mo K\a'
_diffrn_radiation_wavelength 0.71075
_diffrn_reflns_av_R_equivalents 0.1570
_diffrn_reflns_av_unetI/netI 0.1527
_diffrn_reflns_Laue_measured_fraction_full 0.996
_diffrn_reflns_Laue_measured_fraction_max 0.990
_diffrn_reflns_limit_h_max 19
_diffrn_reflns_limit_h_min -19
_diffrn_reflns_limit_k_max 19
_diffrn_reflns_limit_k_min -19
_diffrn_reflns_limit_l_max 25
_diffrn_reflns_limit_l_min -24
_diffrn_reflns_number 53102
_diffrn_reflns_point_group_measured_fraction_full 0.996
_diffrn_reflns_point_group_measured_fraction_max 0.990
_diffrn_reflns_theta_full 25.242
_diffrn_reflns_theta_max 27.523
_diffrn_reflns_theta_min 3.003
_diffrn_standards_number 0
_exptl_absorpt_coefficient_mu 0.209
_exptl_absorpt_correction_T_max 0.983
_exptl_absorpt_correction_T_min 0.716
_exptl_absorpt_correction_type multi-scan
_exptl_absorpt_process_details 'REQAB (Rigaku, 1998)'
_exptl_crystal_colour colorless
_exptl_crystal_density_diffrn 1.148
_exptl_crystal_density_method 'not measured'
_exptl_crystal_description prism
_exptl_crystal_F_000 1616.00
_exptl_crystal_recrystallization_method 'Re-crystallisation from solvent: Chloroform/methanol'
_exptl_crystal_size_max 0.200
_exptl_crystal_size_mid 0.150
_exptl_crystal_size_min 0.080
_refine_diff_density_max 4.70
_refine_diff_density_min -1.07
_refine_ls_extinction_method none
_refine_ls_goodness_of_fit_ref 1.092
_refine_ls_hydrogen_treatment constr
_refine_ls_number_parameters 1015
_refine_ls_number_reflns 19768
_refine_ls_number_restraints 166
_refine_ls_R_factor_all 0.1579
_refine_ls_R_factor_gt 0.1202
_refine_ls_shift/su_max 0.001
_refine_ls_structure_factor_coef Fsqd
_refine_ls_weighting_details 'w = 1/[\s^2^(Fo^2^)+(0.2000P)^2^] where P=(Fo^2^+2Fc^2^)/3'
_refine_ls_weighting_scheme calc
_refine_ls_wR_factor_gt 0.3337
_refine_ls_wR_factor_ref 0.3741
_reflns_Friedel_coverage 0.000
_reflns_number_gt 10485
_reflns_number_total 19768
_reflns_threshold_expression F^2^>2.0\s(F^2^)
_cod_data_source_file d5sc05910k2.cif
_cod_data_source_block Ishizone220313_TN015
_cod_depositor_comments 'Adding full bibliography for 1576101.cif.'
_cod_database_code 1576101

loop_
_space_group_symop_id
_space_group_symop_operation_xyz
1 +X,+Y,+Z
2 -X,-Y,-Z

loop_
_atom_site_label
_atom_site_type_symbol
_atom_site_fract_x
_atom_site_fract_y
_atom_site_fract_z
_atom_site_U_iso_or_equiv
_atom_site_adp_type
_atom_site_occupancy
_atom_site_site_symmetry_order
_atom_site_calc_flag
_atom_site_refinement_flags_posn
_atom_site_refinement_flags_adp
_atom_site_refinement_flags_occupancy
_atom_site_disorder_assembly
_atom_site_disorder_group
Si1 Si 0.24779(7) 0.87551(7) 0.15184(5) 0.0283(3) Uani 1 1 d . . . . .
Si2 Si 0.38806(18) 0.21239(14) 0.31824(12) 0.0587(8) Uani 0.650(4) 1 d D U P A 1
C28 C 0.2759(4) 0.2375(6) 0.2733(5) 0.099(4) Uani 0.650(4) 1 d D . P A 1
H28A H 0.2290 0.2189 0.3066 0.148 Uiso 0.650(4) 1 calc R U P A 1
H28B H 0.2658 0.3027 0.2542 0.148 Uiso 0.650(4) 1 calc R U P A 1
H28C H 0.2742 0.2040 0.2354 0.148 Uiso 0.650(4) 1 calc R U P A 1
C29 C 0.4093(9) 0.0847(4) 0.3426(6) 0.110(5) Uani 0.650(4) 1 d D . P A 1
H29A H 0.3629 0.0602 0.3744 0.165 Uiso 0.650(4) 1 calc R U P A 1
H29B H 0.4078 0.0591 0.3005 0.165 Uiso 0.650(4) 1 calc R U P A 1
H29C H 0.4681 0.0687 0.3654 0.165 Uiso 0.650(4) 1 calc R U P A 1
C30 C 0.3949(8) 0.2659(7) 0.3944(4) 0.139(5) Uani 0.650(4) 1 d D U P A 1
C31 C 0.4912(8) 0.2550(11) 0.4213(6) 0.133(5) Uani 0.650(4) 1 d D U P A 1
H31A H 0.5113 0.1903 0.4345 0.199 Uiso 0.650(4) 1 calc R U P A 1
H31B H 0.5298 0.2845 0.3848 0.199 Uiso 0.650(4) 1 calc R U P A 1
H31C H 0.4946 0.2831 0.4620 0.199 Uiso 0.650(4) 1 calc R U P A 1
C32 C 0.3648(10) 0.3680(6) 0.3741(6) 0.103(4) Uani 0.650(4) 1 d D U P A 1
H32A H 0.3157 0.3774 0.3398 0.154 Uiso 0.650(4) 1 calc R U P A 1
H32B H 0.4152 0.4011 0.3540 0.154 Uiso 0.650(4) 1 calc R U P A 1
H32C H 0.3443 0.3903 0.4156 0.154 Uiso 0.650(4) 1 calc R U P A 1
C33 C 0.3291(8) 0.2244(8) 0.4500(5) 0.101(4) Uani 0.650(4) 1 d D U P A 1
H33A H 0.2684 0.2332 0.4301 0.151 Uiso 0.650(4) 1 calc R U P A 1
H33B H 0.3463 0.1593 0.4652 0.151 Uiso 0.650(4) 1 calc R U P A 1
H33C H 0.3309 0.2543 0.4899 0.151 Uiso 0.650(4) 1 calc R U P A 1
Si5 Si 0.4797(7) 0.2080(4) 0.3512(3) 0.141(3) Uani 0.350(4) 1 d D U P A 2
C91 C 0.4711(15) 0.0823(7) 0.3723(11) 0.146(15) Uani 0.350(4) 1 d D . P A 2
H91A H 0.5259 0.0521 0.3964 0.219 Uiso 0.350(4) 1 calc R U P A 2
H91B H 0.4632 0.0602 0.3292 0.219 Uiso 0.350(4) 1 calc R U P A 2
H91C H 0.4197 0.0689 0.4024 0.219 Uiso 0.350(4) 1 calc R U P A 2
C92 C 0.5964(10) 0.2295(16) 0.3763(10) 0.146(12) Uani 0.350(4) 1 d D . P A 2
H92A H 0.6050 0.2104 0.4267 0.219 Uiso 0.350(4) 1 calc R U P A 2
H92B H 0.6405 0.1950 0.3526 0.219 Uiso 0.350(4) 1 calc R U P A 2
H92C H 0.6043 0.2944 0.3625 0.219 Uiso 0.350(4) 1 calc R U P A 2
C93 C 0.4006(10) 0.2652(10) 0.4038(7) 0.140(6) Uani 0.350(4) 1 d D U P A 2
C94 C 0.4115(16) 0.2141(16) 0.4803(7) 0.128(7) Uani 0.350(4) 1 d D U P A 2
H94A H 0.4725 0.2175 0.4968 0.192 Uiso 0.350(4) 1 calc R U P A 2
H94B H 0.3686 0.2420 0.5092 0.192 Uiso 0.350(4) 1 calc R U P A 2
H94C H 0.4003 0.1504 0.4834 0.192 Uiso 0.350(4) 1 calc R U P A 2
C95 C 0.4272(17) 0.3620(11) 0.3998(10) 0.102(6) Uani 0.350(4) 1 d D U P A 2
H95A H 0.4878 0.3596 0.4191 0.153 Uiso 0.350(4) 1 calc R U P A 2
H95B H 0.4259 0.3940 0.3511 0.153 Uiso 0.350(4) 1 calc R U P A 2
H95C H 0.3850 0.3943 0.4265 0.153 Uiso 0.350(4) 1 calc R U P A 2
C96 C 0.3065(11) 0.2627(18) 0.3745(13) 0.146(7) Uani 0.350(4) 1 d D U P A 2
H96A H 0.2930 0.1994 0.3784 0.218 Uiso 0.350(4) 1 calc R U P A 2
H96B H 0.2626 0.2936 0.4009 0.218 Uiso 0.350(4) 1 calc R U P A 2
H96C H 0.3035 0.2933 0.3255 0.218 Uiso 0.350(4) 1 calc R U P A 2
Si3 Si -0.25606(8) 0.86975(8) 0.23063(7) 0.0425(3) Uani 1 1 d . . . . .
Si4 Si -0.09204(16) 0.20624(14) 0.26855(11) 0.0374(7) Uani 0.525(3) 1 d D . P B 1
C73 C -0.2061(4) 0.2389(6) 0.2994(4) 0.047(2) Uani 0.525(3) 1 d D . P B 1
H73A H -0.2459 0.1917 0.2959 0.070 Uiso 0.525(3) 1 calc R U P B 1
H73B H -0.2301 0.2966 0.2705 0.070 Uiso 0.525(3) 1 calc R U P B 1
H73C H -0.2020 0.2456 0.3479 0.070 Uiso 0.525(3) 1 calc R U P B 1
C74 C -0.0688(11) 0.0796(5) 0.2892(10) 0.058(5) Uani 0.525(3) 1 d D . P B 1
H74A H -0.1100 0.0522 0.2624 0.087 Uiso 0.525(3) 1 calc R U P B 1
H74B H -0.0070 0.0632 0.2771 0.087 Uiso 0.525(3) 1 calc R U P B 1
H74C H -0.0772 0.0571 0.3390 0.087 Uiso 0.525(3) 1 calc R U P B 1
C75 C -0.0776(6) 0.2511(6) 0.1737(4) 0.053(3) Uani 0.525(3) 1 d D U P B 1
C76 C 0.0206(6) 0.2275(8) 0.1548(5) 0.082(3) Uani 0.525(3) 1 d D U P B 1
H76A H 0.0608 0.2558 0.1817 0.123 Uiso 0.525(3) 1 calc R U P B 1
H76B H 0.0342 0.1615 0.1656 0.123 Uiso 0.525(3) 1 calc R U P B 1
H76C H 0.0290 0.2503 0.1050 0.123 Uiso 0.525(3) 1 calc R U P B 1
C77 C -0.0967(8) 0.3551(5) 0.1551(5) 0.060(3) Uani 0.525(3) 1 d D U P B 1
H77A H -0.0560 0.3833 0.1817 0.091 Uiso 0.525(3) 1 calc R U P B 1
H77B H -0.0876 0.3763 0.1052 0.091 Uiso 0.525(3) 1 calc R U P B 1
H77C H -0.1588 0.3718 0.1664 0.091 Uiso 0.525(3) 1 calc R U P B 1
C78 C -0.1415(8) 0.2073(8) 0.1319(5) 0.075(3) Uani 0.525(3) 1 d D U P B 1
H78A H -0.1295 0.1411 0.1436 0.113 Uiso 0.525(3) 1 calc R U P B 1
H78B H -0.2035 0.2241 0.1433 0.113 Uiso 0.525(3) 1 calc R U P B 1
H78C H -0.1323 0.2286 0.0821 0.113 Uiso 0.525(3) 1 calc R U P B 1
Si6 Si -0.01746(18) 0.19011(17) 0.24661(12) 0.0395(8) Uani 0.475(3) 1 d D . P B 2
C97 C 0.1071(5) 0.1820(9) 0.2314(6) 0.067(4) Uani 0.475(3) 1 d D . P B 2
H97A H 0.1201 0.1513 0.1925 0.101 Uiso 0.475(3) 1 calc R U P B 2
H97B H 0.1276 0.2431 0.2203 0.101 Uiso 0.475(3) 1 calc R U P B 2
H97C H 0.1383 0.1474 0.2734 0.101 Uiso 0.475(3) 1 calc R U P B 2
C98 C -0.0533(13) 0.0746(6) 0.2791(10) 0.062(6) Uani 0.475(3) 1 d D . P B 2
H98A H -0.0503 0.0407 0.2414 0.093 Uiso 0.475(3) 1 calc R U P B 2
H98B H -0.0135 0.0429 0.3175 0.093 Uiso 0.475(3) 1 calc R U P B 2
H98C H -0.1149 0.0793 0.2957 0.093 Uiso 0.475(3) 1 calc R U P B 2
C99 C -0.0761(6) 0.2518(6) 0.1661(4) 0.044(3) Uani 0.475(3) 1 d D U P B 2
C100 C -0.0352(8) 0.3417(6) 0.1371(5) 0.050(2) Uani 0.475(3) 1 d D U P B 2
H10A H 0.0283 0.3292 0.1276 0.075 Uiso 0.475(3) 1 calc R U P B 2
H10B H -0.0667 0.3720 0.0939 0.075 Uiso 0.475(3) 1 calc R U P B 2
H10C H -0.0413 0.3811 0.1713 0.075 Uiso 0.475(3) 1 calc R U P B 2
C101 C -0.1757(5) 0.2737(7) 0.1804(5) 0.055(3) Uani 0.475(3) 1 d D U P B 2
H10D H -0.2030 0.2173 0.1989 0.083 Uiso 0.475(3) 1 calc R U P B 2
H10E H -0.1810 0.3134 0.2144 0.083 Uiso 0.475(3) 1 calc R U P B 2
H10F H -0.2064 0.3044 0.1370 0.083 Uiso 0.475(3) 1 calc R U P B 2
C102 C -0.0708(7) 0.1915(6) 0.1108(4) 0.046(2) Uani 0.475(3) 1 d D U P B 2
H10G H -0.0079 0.1765 0.1007 0.069 Uiso 0.475(3) 1 calc R U P B 2
H10H H -0.0992 0.1355 0.1285 0.069 Uiso 0.475(3) 1 calc R U P B 2
H10I H -0.1018 0.2243 0.0681 0.069 Uiso 0.475(3) 1 calc R U P B 2
O1 O 0.33232(18) 0.87158(18) 0.09735(14) 0.0345(6) Uani 1 1 d . . . . .
O2 O 0.4692(2) 0.2412(2) 0.26651(17) 0.0576(9) Uani 1 1 d D . . . .
O3 O -0.17503(16) 0.86857(17) 0.28846(13) 0.0301(6) Uani 1 1 d . . . . .
O4 O -0.0242(2) 0.2432(2) 0.31302(15) 0.0565(9) Uani 1 1 d D . . . .
C1 C 0.5447(2) 0.5207(3) 0.00262(18) 0.0248(7) Uani 1 1 d . . . . .
H1A H 0.5483 0.5723 -0.0370 0.030 Uiso 1 1 calc R U . . .
H1B H 0.5942 0.4746 -0.0018 0.030 Uiso 1 1 calc R U . . .
C2 C 0.5585(2) 0.5545(2) 0.07096(18) 0.0254(7) Uani 1 1 d . . . . .
C3 C 0.6587(2) 0.5739(2) 0.08019(18) 0.0259(8) Uani 1 1 d . . . . .
H3A H 0.6929 0.5139 0.0938 0.031 Uiso 1 1 calc R U . . .
H3B H 0.6604 0.6034 0.1209 0.031 Uiso 1 1 calc R U . . .
C4 C 0.7139(2) 0.6313(3) 0.02172(18) 0.0259(8) Uani 1 1 d . . . . .
C5 C 0.7420(2) 0.5795(3) -0.03697(19) 0.0286(8) Uani 1 1 d . . . . .
H5A H 0.6870 0.5684 -0.0606 0.034 Uiso 1 1 calc R U . . .
H5B H 0.7764 0.6195 -0.0716 0.034 Uiso 1 1 calc R U . . .
C6 C 0.7974(3) 0.4898(3) -0.0149(2) 0.0344(9) Uani 1 1 d . . . . .
H6A H 0.7677 0.4521 0.0243 0.041 Uiso 1 1 calc R U . . .
H6B H 0.8569 0.5010 0.0018 0.041 Uiso 1 1 calc R U . . .
C7 C 0.8098(3) 0.4377(3) -0.0743(2) 0.0404(10) Uani 1 1 d . . . . .
H7A H 0.8459 0.3796 -0.0568 0.049 Uiso 1 1 calc R U . . .
H7B H 0.7504 0.4231 -0.0887 0.049 Uiso 1 1 calc R U . . .
C8 C 0.8543(3) 0.4883(3) -0.1364(2) 0.0453(11) Uani 1 1 d . . . . .
H8 H 0.9077 0.5147 -0.1286 0.054 Uiso 1 1 calc R U . . .
C9 C 0.8252(4) 0.4992(4) -0.2012(2) 0.0573(14) Uani 1 1 d . . . . .
H9A H 0.7720 0.4738 -0.2111 0.069 Uiso 1 1 calc R U . . .
H9B H 0.8575 0.5324 -0.2380 0.069 Uiso 1 1 calc R U . . .
C10 C 0.4971(2) 0.6398(3) 0.07620(19) 0.0272(8) Uani 1 1 d . . . . .
C11 C 0.4947(2) 0.6732(3) 0.13797(19) 0.0288(8) Uani 1 1 d . . . . .
H11 H 0.5319 0.6424 0.1760 0.035 Uiso 1 1 calc R U . . .
C12 C 0.4407(2) 0.7488(3) 0.14565(19) 0.0290(8) Uani 1 1 d . . . . .
H12 H 0.4400 0.7684 0.1888 0.035 Uiso 1 1 calc R U . . .
C13 C 0.3872(2) 0.7964(3) 0.0907(2) 0.0289(8) Uani 1 1 d . . . . .
C14 C 0.3904(2) 0.7668(3) 0.02794(19) 0.0278(8) Uani 1 1 d . . . . .
H14 H 0.3551 0.7995 -0.0105 0.033 Uiso 1 1 calc R U . . .
C15 C 0.4443(2) 0.6905(3) 0.02073(19) 0.0277(8) Uani 1 1 d . . . . .
H15 H 0.4456 0.6719 -0.0228 0.033 Uiso 1 1 calc R U . . .
C16 C 0.2185(3) 0.7586(3) 0.1887(2) 0.0402(10) Uani 1 1 d . . . . .
H16A H 0.1687 0.7611 0.2208 0.060 Uiso 1 1 calc R U . . .
H16B H 0.2010 0.7295 0.1509 0.060 Uiso 1 1 calc R U . . .
H16C H 0.2705 0.7233 0.2137 0.060 Uiso 1 1 calc R U . . .
C17 C 0.2823(3) 0.9326(3) 0.2217(2) 0.0493(12) Uani 1 1 d . . . . .
H17A H 0.2332 0.9355 0.2544 0.074 Uiso 1 1 calc R U . . .
H17B H 0.3350 0.8982 0.2464 0.074 Uiso 1 1 calc R U . . .
H17C H 0.2971 0.9942 0.2012 0.074 Uiso 1 1 calc R U . . .
C18 C 0.1522(3) 0.9422(3) 0.0980(2) 0.0370(9) Uani 1 1 d . . . . .
C19 C 0.1761(3) 1.0391(3) 0.0685(3) 0.0487(11) Uani 1 1 d . . . . .
H19A H 0.1876 1.0696 0.1068 0.073 Uiso 1 1 calc R U . . .
H19B H 0.2298 1.0368 0.0401 0.073 Uiso 1 1 calc R U . . .
H19C H 0.1262 1.0726 0.0396 0.073 Uiso 1 1 calc R U . . .
C20 C 0.1347(4) 0.8966(4) 0.0367(3) 0.0588(14) Uani 1 1 d . . . . .
H20A H 0.1193 0.8344 0.0543 0.088 Uiso 1 1 calc R U . . .
H20B H 0.0851 0.9310 0.0080 0.088 Uiso 1 1 calc R U . . .
H20C H 0.1887 0.8952 0.0085 0.088 Uiso 1 1 calc R U . . .
C21 C 0.0678(3) 0.9451(4) 0.1432(3) 0.0648(16) Uani 1 1 d . . . . .
H21A H 0.0528 0.8830 0.1620 0.097 Uiso 1 1 calc R U . . .
H21B H 0.0794 0.9754 0.1816 0.097 Uiso 1 1 calc R U . . .
H21C H 0.0176 0.9786 0.1146 0.097 Uiso 1 1 calc R U . . .
C22 C 0.5381(2) 0.4751(3) 0.13075(19) 0.0288(8) Uani 1 1 d . . . . .
C23 C 0.4553(3) 0.4735(3) 0.1645(2) 0.0337(9) Uani 1 1 d . . . . .
H23 H 0.4144 0.5262 0.1559 0.040 Uiso 1 1 calc R U . . .
C24 C 0.4319(3) 0.3971(3) 0.2101(2) 0.0418(10) Uani 1 1 d . . . . .
H24 H 0.3753 0.3980 0.2319 0.050 Uiso 1 1 calc R U . . .
C25 C 0.4905(3) 0.3185(3) 0.2243(2) 0.0423(10) Uani 1 1 d . . . . .
C26 C 0.5717(3) 0.3175(3) 0.1903(2) 0.0398(10) Uani 1 1 d . . . . .
H26 H 0.6118 0.2642 0.1983 0.048 Uiso 1 1 calc R U . . .
C27 C 0.5939(3) 0.3950(3) 0.1445(2) 0.0325(9) Uani 1 1 d . . . . .
H27 H 0.6497 0.3932 0.1216 0.039 Uiso 1 1 calc R U . . .
C34 C 0.6617(2) 0.7231(3) -0.00910(19) 0.0272(8) Uani 1 1 d . . . . .
C35 C 0.6441(2) 0.7862(3) 0.0338(2) 0.0312(8) Uani 1 1 d . . . . .
H35 H 0.6637 0.7708 0.0810 0.037 Uiso 1 1 calc R U . . .
C36 C 0.5988(3) 0.8706(3) 0.0093(2) 0.0363(9) Uani 1 1 d . . . . .
H36 H 0.5867 0.9115 0.0399 0.044 Uiso 1 1 calc R U . . .
C37 C 0.5714(3) 0.8951(3) -0.0596(2) 0.0393(10) Uani 1 1 d . . . . .
H37 H 0.5425 0.9536 -0.0773 0.047 Uiso 1 1 calc R U . . .
C38 C 0.5869(3) 0.8327(3) -0.1024(2) 0.0387(10) Uani 1 1 d . . . . .
H38 H 0.5665 0.8480 -0.1494 0.046 Uiso 1 1 calc R U . . .
C39 C 0.6322(3) 0.7477(3) -0.0773(2) 0.0326(9) Uani 1 1 d . . . . .
H39 H 0.6428 0.7063 -0.1076 0.039 Uiso 1 1 calc R U . . .
C40 C 0.8022(2) 0.6491(2) 0.05539(18) 0.0254(7) Uani 1 1 d . . . . .
C41 C 0.8515(2) 0.7192(3) 0.02042(19) 0.0300(8) Uani 1 1 d . . . . .
H41 H 0.8291 0.7561 -0.0221 0.036 Uiso 1 1 calc R U . . .
C42 C 0.9331(3) 0.7348(3) 0.0478(2) 0.0345(9) Uani 1 1 d . . . . .
H42 H 0.9657 0.7824 0.0236 0.041 Uiso 1 1 calc R U . . .
C43 C 0.9669(2) 0.6835(3) 0.1085(2) 0.0315(8) Uani 1 1 d . . . . .
H43 H 1.0224 0.6954 0.1267 0.038 Uiso 1 1 calc R U . . .
C44 C 0.9203(2) 0.6141(3) 0.14358(19) 0.0315(8) Uani 1 1 d . . . . .
H44 H 0.9441 0.5777 0.1858 0.038 Uiso 1 1 calc R U . . .
C45 C 0.8382(2) 0.5966(3) 0.11764(19) 0.0288(8) Uani 1 1 d . . . . .
H45 H 0.8066 0.5486 0.1425 0.035 Uiso 1 1 calc R U . . .
C46 C 0.0429(2) 0.5236(3) 0.49054(17) 0.0258(8) Uani 1 1 d . . . . .
H46A H 0.0946 0.4809 0.5099 0.031 Uiso 1 1 calc R U . . .
H46B H 0.0421 0.5762 0.5138 0.031 Uiso 1 1 calc R U . . .
C47 C 0.0586(2) 0.5576(3) 0.41208(17) 0.0268(8) Uani 1 1 d . . . . .
C48 C 0.1584(2) 0.5790(3) 0.39759(18) 0.0289(8) Uani 1 1 d . . . . .
H48A H 0.1941 0.5199 0.4019 0.035 Uiso 1 1 calc R U . . .
H48B H 0.1608 0.6098 0.3482 0.035 Uiso 1 1 calc R U . . .
C49 C 0.2094(2) 0.6366(3) 0.44063(18) 0.0293(8) Uani 1 1 d . . . . .
C50 C 0.2396(3) 0.5845(3) 0.51508(19) 0.0309(8) Uani 1 1 d . . . . .
H50A H 0.2731 0.6253 0.5373 0.037 Uiso 1 1 calc R U . . .
H50B H 0.1853 0.5716 0.5428 0.037 Uiso 1 1 calc R U . . .
C51 C 0.2973(3) 0.4960(3) 0.5191(2) 0.0373(9) Uani 1 1 d . . . . .
H51A H 0.3561 0.5091 0.4982 0.045 Uiso 1 1 calc R U . . .
H51B H 0.2683 0.4578 0.4916 0.045 Uiso 1 1 calc R U . . .
C52 C 0.3119(3) 0.4431(3) 0.5944(2) 0.0433(11) Uani 1 1 d . . . . .
H52A H 0.2531 0.4284 0.6144 0.052 Uiso 1 1 calc R U . . .
H52B H 0.3478 0.3851 0.5936 0.052 Uiso 1 1 calc R U . . .
C53 C 0.3584(4) 0.4932(3) 0.6405(2) 0.0515(12) Uani 1 1 d . . . . .
H53 H 0.4122 0.5184 0.6240 0.062 Uiso 1 1 calc R U . . .
C54 C 0.3311(5) 0.5053(4) 0.7017(3) 0.0709(17) Uani 1 1 d . . . . .
H54A H 0.2776 0.4813 0.7202 0.085 Uiso 1 1 calc R U . . .
H54B H 0.3648 0.5382 0.7276 0.085 Uiso 1 1 calc R U . . .
C55 C -0.0045(2) 0.6425(2) 0.38114(18) 0.0248(7) Uani 1 1 d . . . . .
C56 C -0.0046(2) 0.6765(3) 0.30869(18) 0.0268(8) Uani 1 1 d . . . . .
H56 H 0.0346 0.6473 0.2803 0.032 Uiso 1 1 calc R U . . .
C57 C -0.0603(2) 0.7508(2) 0.27829(18) 0.0258(8) Uani 1 1 d . . . . .
H57 H -0.0587 0.7728 0.2295 0.031 Uiso 1 1 calc R U . . .
C58 C -0.1192(2) 0.7941(3) 0.31897(18) 0.0274(8) Uani 1 1 d . . . . .
C59 C -0.1193(2) 0.7622(3) 0.38991(19) 0.0295(8) Uani 1 1 d . . . . .
H59 H -0.1588 0.7912 0.4182 0.035 Uiso 1 1 calc R U . . .
C60 C -0.0617(2) 0.6879(3) 0.42000(18) 0.0278(8) Uani 1 1 d . . . . .
H60 H -0.0619 0.6676 0.4690 0.033 Uiso 1 1 calc R U . . .
C61 C -0.2848(3) 0.7524(3) 0.2335(2) 0.0351(9) Uani 1 1 d . . . . .
H61A H -0.3327 0.7528 0.1994 0.053 Uiso 1 1 calc R U . . .
H61B H -0.2319 0.7155 0.2224 0.053 Uiso 1 1 calc R U . . .
H61C H -0.3052 0.7266 0.2802 0.053 Uiso 1 1 calc R U . . .
C62 C -0.2156(4) 0.9219(4) 0.1416(2) 0.0536(12) Uani 1 1 d . . . . .
H62A H -0.2628 0.9231 0.1069 0.080 Uiso 1 1 calc R U . . .
H62B H -0.2008 0.9840 0.1413 0.080 Uiso 1 1 calc R U . . .
H62C H -0.1622 0.8857 0.1304 0.080 Uiso 1 1 calc R U . . .
C63 C -0.3523(3) 0.9430(3) 0.2550(3) 0.0475(11) Uani 1 1 d . . . . .
C64 C -0.3244(4) 1.0411(3) 0.2505(4) 0.0713(17) Uani 1 1 d . . . . .
H64A H -0.2751 1.0400 0.2834 0.107 Uiso 1 1 calc R U . . .
H64B H -0.3049 1.0650 0.2032 0.107 Uiso 1 1 calc R U . . .
H64C H -0.3756 1.0800 0.2619 0.107 Uiso 1 1 calc R U . . .
C65 C -0.3763(4) 0.8976(5) 0.3317(3) 0.0673(16) Uani 1 1 d . . . . .
H65A H -0.3262 0.8999 0.3631 0.101 Uiso 1 1 calc R U . . .
H65B H -0.3877 0.8342 0.3334 0.101 Uiso 1 1 calc R U . . .
H65C H -0.4299 0.9304 0.3462 0.101 Uiso 1 1 calc R U . . .
C66 C -0.4286(4) 0.9505(5) 0.2026(4) 0.085(2) Uani 1 1 d . . . . .
H66A H -0.4487 0.8902 0.2035 0.128 Uiso 1 1 calc R U . . .
H66B H -0.4784 0.9906 0.2147 0.128 Uiso 1 1 calc R U . . .
H66C H -0.4077 0.9756 0.1560 0.128 Uiso 1 1 calc R U . . .
C67 C 0.0392(2) 0.4780(3) 0.37630(18) 0.0286(8) Uani 1 1 d . . . . .
C68 C -0.0409(3) 0.4762(3) 0.34146(18) 0.0305(8) Uani 1 1 d . . . . .
H68 H -0.0816 0.5291 0.3332 0.037 Uiso 1 1 calc R U . . .
C69 C -0.0638(3) 0.3993(3) 0.31824(19) 0.0352(9) Uani 1 1 d . . . . .
H69 H -0.1190 0.4001 0.2944 0.042 Uiso 1 1 calc R U . . .
C70 C -0.0047(3) 0.3219(3) 0.3305(2) 0.0377(10) Uani 1 1 d . . . . .
C71 C 0.0744(3) 0.3219(3) 0.3651(2) 0.0406(10) Uani 1 1 d . . . . .
H71 H 0.1148 0.2688 0.3735 0.049 Uiso 1 1 calc R U . . .
C72 C 0.0960(3) 0.3976(3) 0.3878(2) 0.0350(9) Uani 1 1 d . . . . .
H72 H 0.1511 0.3956 0.4121 0.042 Uiso 1 1 calc R U . . .
C79 C 0.1538(2) 0.7260(3) 0.44400(19) 0.0307(8) Uani 1 1 d . . . . .
C80 C 0.1355(3) 0.7907(3) 0.3825(2) 0.0368(9) Uani 1 1 d . . . . .
H80 H 0.1608 0.7796 0.3402 0.044 Uiso 1 1 calc R U . . .
C81 C 0.0824(3) 0.8693(3) 0.3815(2) 0.0462(11) Uani 1 1 d . . . . .
H81 H 0.0714 0.9121 0.3392 0.055 Uiso 1 1 calc R U . . .
C82 C 0.0442(3) 0.8861(3) 0.4437(2) 0.0489(12) Uani 1 1 d . . . . .
H82 H 0.0060 0.9397 0.4435 0.059 Uiso 1 1 calc R U . . .
C83 C 0.0623(3) 0.8247(3) 0.5047(2) 0.0433(10) Uani 1 1 d . . . . .
H83 H 0.0371 0.8363 0.5469 0.052 Uiso 1 1 calc R U . . .
C84 C 0.1170(3) 0.7461(3) 0.5051(2) 0.0334(9) Uani 1 1 d . . . . .
H84 H 0.1299 0.7049 0.5479 0.040 Uiso 1 1 calc R U . . .
C85 C 0.2984(2) 0.6595(3) 0.40254(19) 0.0316(9) Uani 1 1 d . . . . .
C86 C 0.3449(3) 0.7299(3) 0.4174(2) 0.0417(10) Uani 1 1 d . . . . .
H86 H 0.3200 0.7654 0.4488 0.050 Uiso 1 1 calc R U . . .
C87 C 0.4263(3) 0.7490(4) 0.3874(3) 0.0515(12) Uani 1 1 d . . . . .
H87 H 0.4566 0.7973 0.3984 0.062 Uiso 1 1 calc R U . . .
C88 C 0.4639(3) 0.6984(3) 0.3417(2) 0.0410(10) Uani 1 1 d . . . . .
H88 H 0.5197 0.7122 0.3209 0.049 Uiso 1 1 calc R U . . .
C89 C 0.4206(3) 0.6283(3) 0.3264(2) 0.0414(11) Uani 1 1 d . . . . .
H89 H 0.4469 0.5928 0.2956 0.050 Uiso 1 1 calc R U . . .
C90 C 0.3378(3) 0.6085(3) 0.35597(19) 0.0371(10) Uani 1 1 d . . . . .
H90 H 0.3080 0.5603 0.3445 0.045 Uiso 1 1 calc R U . . .

loop_
_atom_site_aniso_label
_atom_site_aniso_U_11
_atom_site_aniso_U_22
_atom_site_aniso_U_33
_atom_site_aniso_U_23
_atom_site_aniso_U_13
_atom_site_aniso_U_12
Si1 0.0279(6) 0.0277(5) 0.0309(6) -0.0114(4) 0.0020(4) 0.0015(4)
Si2 0.0918(19) 0.0313(11) 0.0505(14) -0.0066(9) 0.0321(12) 0.0047(11)
C28 0.091(7) 0.061(6) 0.152(11) -0.037(7) 0.089(7) -0.017(5)
C29 0.167(12) 0.046(6) 0.138(10) -0.055(7) 0.097(10) -0.045(7)
C30 0.252(15) 0.106(8) 0.075(7) -0.032(6) 0.027(8) -0.066(10)
C31 0.161(12) 0.184(12) 0.059(7) -0.034(8) 0.018(7) -0.022(10)
C32 0.172(12) 0.076(7) 0.071(7) -0.039(6) 0.054(7) -0.013(8)
C33 0.145(10) 0.106(8) 0.050(6) -0.014(6) 0.025(6) -0.006(8)
Si5 0.271(8) 0.078(4) 0.060(4) 0.031(3) -0.020(5) -0.041(5)
C91 0.17(2) 0.037(10) 0.22(3) 0.020(14) -0.13(2) -0.028(13)
C92 0.14(2) 0.17(3) 0.14(2) -0.05(2) -0.105(19) 0.00(2)
C93 0.252(16) 0.108(10) 0.073(9) -0.034(8) 0.036(10) -0.058(11)
C94 0.136(13) 0.179(14) 0.056(10) 0.011(11) 0.029(10) -0.024(13)
C95 0.150(15) 0.118(12) 0.058(10) -0.049(9) 0.044(10) -0.048(12)
C96 0.149(14) 0.147(14) 0.137(13) -0.013(12) 0.013(13) -0.028(13)
Si3 0.0404(7) 0.0312(6) 0.0568(8) -0.0141(5) -0.0188(6) 0.0048(5)
Si4 0.0533(16) 0.0197(10) 0.0413(13) -0.0131(9) -0.0101(10) 0.0029(9)
C73 0.051(5) 0.039(5) 0.053(5) -0.015(4) -0.011(4) -0.005(4)
C74 0.045(7) 0.040(8) 0.093(12) -0.028(8) -0.004(7) 0.007(6)
C75 0.073(6) 0.033(5) 0.055(6) -0.015(5) 0.000(5) 0.003(5)
C76 0.109(8) 0.077(7) 0.051(6) -0.003(5) 0.027(6) 0.023(6)
C77 0.101(8) 0.041(5) 0.037(5) -0.006(4) -0.019(5) 0.002(5)
C78 0.108(8) 0.065(7) 0.058(6) -0.025(5) -0.027(6) -0.007(6)
Si6 0.0480(17) 0.0386(14) 0.0314(13) -0.0114(11) -0.0035(11) 0.0094(11)
C97 0.045(6) 0.095(10) 0.072(8) -0.049(7) -0.015(5) 0.013(6)
C98 0.078(13) 0.029(8) 0.066(10) 0.014(7) 0.004(8) 0.013(7)
C99 0.071(6) 0.028(5) 0.032(5) -0.011(4) -0.001(5) 0.007(5)
C100 0.065(7) 0.038(5) 0.044(5) 0.000(4) 0.001(5) -0.007(5)
C101 0.049(6) 0.056(6) 0.063(6) -0.019(5) -0.020(5) 0.002(5)
C102 0.058(6) 0.052(6) 0.030(5) -0.015(4) -0.005(4) 0.002(5)
O1 0.0370(15) 0.0267(14) 0.0390(15) -0.0094(12) 0.0078(12) 0.0081(11)
O2 0.075(2) 0.0364(18) 0.059(2) -0.0042(16) 0.0083(18) -0.0067(17)
O3 0.0273(13) 0.0254(13) 0.0372(15) -0.0082(11) -0.0078(11) 0.0059(11)
O4 0.099(3) 0.0357(17) 0.0360(17) -0.0158(14) 0.0003(17) 0.0058(17)
C1 0.0224(17) 0.0308(18) 0.0237(17) -0.0139(14) -0.0043(13) 0.0042(14)
C2 0.0251(18) 0.0271(18) 0.0262(18) -0.0127(15) -0.0021(14) 0.0034(14)
C3 0.0255(18) 0.0281(18) 0.0257(18) -0.0120(15) -0.0026(14) 0.0039(14)
C4 0.0245(18) 0.033(2) 0.0227(17) -0.0152(15) -0.0051(14) 0.0035(15)
C5 0.0291(19) 0.034(2) 0.0244(18) -0.0124(15) -0.0049(14) 0.0021(16)
C6 0.036(2) 0.036(2) 0.032(2) -0.0143(17) -0.0009(16) 0.0074(17)
C7 0.051(3) 0.032(2) 0.037(2) -0.0101(18) 0.0043(19) 0.0108(19)
C8 0.053(3) 0.035(2) 0.049(3) -0.015(2) 0.013(2) 0.007(2)
C9 0.075(4) 0.059(3) 0.035(3) -0.012(2) 0.008(2) 0.019(3)
C10 0.0235(18) 0.0308(19) 0.0305(19) -0.0156(15) -0.0035(14) 0.0018(15)
C11 0.0223(18) 0.036(2) 0.0299(19) -0.0136(16) -0.0047(14) 0.0040(15)
C12 0.0263(19) 0.033(2) 0.032(2) -0.0177(16) 0.0015(15) -0.0003(16)
C13 0.0265(19) 0.0262(18) 0.035(2) -0.0118(16) 0.0023(15) 0.0036(15)
C14 0.0221(18) 0.032(2) 0.0293(19) -0.0089(15) -0.0052(14) 0.0025(15)
C15 0.0234(18) 0.033(2) 0.0303(19) -0.0167(16) -0.0011(14) -0.0008(15)
C16 0.043(2) 0.036(2) 0.039(2) -0.0048(18) 0.0031(18) 0.0046(19)
C17 0.058(3) 0.055(3) 0.040(3) -0.021(2) 0.005(2) -0.008(2)
C18 0.026(2) 0.033(2) 0.049(3) -0.0032(18) 0.0063(17) 0.0002(17)
C19 0.050(3) 0.033(2) 0.058(3) -0.001(2) 0.002(2) 0.005(2)
C20 0.060(3) 0.053(3) 0.059(3) 0.003(2) -0.029(3) -0.011(3)
C21 0.037(3) 0.055(3) 0.091(4) 0.007(3) 0.018(3) 0.012(2)
C22 0.0263(19) 0.033(2) 0.031(2) -0.0165(16) -0.0042(15) 0.0004(15)
C23 0.034(2) 0.035(2) 0.033(2) -0.0126(17) -0.0037(16) 0.0025(17)
C24 0.042(2) 0.041(2) 0.044(2) -0.014(2) 0.0080(19) -0.0026(19)
C25 0.051(3) 0.037(2) 0.040(2) -0.0094(19) 0.001(2) -0.010(2)
C26 0.045(2) 0.032(2) 0.044(2) -0.0171(19) -0.0091(19) 0.0096(18)
C27 0.032(2) 0.029(2) 0.040(2) -0.0189(17) -0.0061(16) 0.0015(16)
C34 0.0231(18) 0.0316(19) 0.0283(19) -0.0107(15) -0.0024(14) 0.0019(15)
C35 0.0282(19) 0.036(2) 0.031(2) -0.0128(16) -0.0064(15) 0.0035(16)
C36 0.032(2) 0.032(2) 0.047(2) -0.0180(18) -0.0026(18) 0.0085(17)
C37 0.034(2) 0.030(2) 0.052(3) -0.0082(19) -0.0102(18) 0.0072(17)
C38 0.039(2) 0.039(2) 0.036(2) -0.0055(18) -0.0088(18) 0.0052(18)
C39 0.034(2) 0.034(2) 0.031(2) -0.0110(16) -0.0010(16) 0.0042(17)
C40 0.0224(17) 0.0299(19) 0.0250(18) -0.0110(15) -0.0012(14) 0.0039(14)
C41 0.0265(19) 0.035(2) 0.0277(19) -0.0068(16) -0.0042(15) 0.0019(16)
C42 0.032(2) 0.033(2) 0.041(2) -0.0122(17) -0.0001(17) -0.0028(17)
C43 0.0238(18) 0.040(2) 0.035(2) -0.0200(17) -0.0019(15) -0.0003(16)
C44 0.029(2) 0.040(2) 0.0258(19) -0.0106(16) -0.0031(15) 0.0044(17)
C45 0.0262(19) 0.034(2) 0.0281(19) -0.0114(16) -0.0013(15) 0.0006(15)
C46 0.0223(17) 0.035(2) 0.0175(16) -0.0035(15) -0.0010(13) 0.0079(15)
C47 0.0257(18) 0.034(2) 0.0181(17) -0.0030(14) -0.0020(14) 0.0070(15)
C48 0.0262(18) 0.037(2) 0.0201(18) -0.0024(15) 0.0018(14) 0.0081(16)
C49 0.0271(19) 0.040(2) 0.0197(18) -0.0048(15) 0.0044(14) 0.0000(16)
C50 0.031(2) 0.038(2) 0.0220(18) -0.0044(16) -0.0014(15) 0.0024(16)
C51 0.033(2) 0.043(2) 0.032(2) -0.0055(18) -0.0036(17) 0.0082(18)
C52 0.043(2) 0.047(3) 0.035(2) -0.0063(19) -0.0093(19) 0.016(2)
C53 0.063(3) 0.051(3) 0.036(2) -0.009(2) -0.020(2) 0.016(2)
C54 0.106(5) 0.064(4) 0.038(3) -0.015(2) -0.019(3) 0.031(3)
C55 0.0208(17) 0.0288(18) 0.0241(18) -0.0051(14) -0.0013(14) 0.0027(14)
C56 0.0209(17) 0.034(2) 0.0258(18) -0.0091(15) -0.0005(14) 0.0010(15)
C57 0.0284(19) 0.0292(19) 0.0194(17) -0.0039(14) -0.0040(14) -0.0029(15)
C58 0.0265(18) 0.0276(19) 0.0265(19) -0.0039(15) -0.0054(14) 0.0032(15)
C59 0.0239(18) 0.037(2) 0.0269(19) -0.0084(16) 0.0006(14) 0.0058(16)
C60 0.0285(19) 0.035(2) 0.0194(17) -0.0073(15) -0.0018(14) 0.0043(16)
C61 0.042(2) 0.031(2) 0.035(2) -0.0151(17) -0.0033(17) 0.0011(17)
C62 0.064(3) 0.064(3) 0.034(2) -0.011(2) 0.006(2) -0.012(3)
C63 0.044(3) 0.040(2) 0.061(3) -0.017(2) -0.012(2) -0.002(2)
C64 0.075(4) 0.035(3) 0.105(5) -0.025(3) -0.025(3) 0.014(3)
C65 0.053(3) 0.098(5) 0.063(3) -0.039(3) 0.028(3) -0.018(3)
C66 0.058(3) 0.083(4) 0.124(6) -0.059(4) -0.051(4) 0.033(3)
C67 0.034(2) 0.032(2) 0.0186(17) -0.0036(15) 0.0055(14) 0.0024(16)
C68 0.036(2) 0.031(2) 0.0240(18) -0.0085(15) 0.0026(15) 0.0071(16)
C69 0.046(2) 0.036(2) 0.0243(19) -0.0106(16) -0.0043(17) 0.0044(18)
C70 0.057(3) 0.030(2) 0.027(2) -0.0108(16) 0.0102(18) 0.0071(19)
C71 0.049(3) 0.033(2) 0.035(2) -0.0038(18) 0.0090(19) 0.0158(19)
C72 0.033(2) 0.039(2) 0.029(2) -0.0041(17) 0.0040(16) 0.0098(17)
C79 0.0257(19) 0.043(2) 0.0226(18) -0.0064(16) -0.0022(14) 0.0033(16)
C80 0.036(2) 0.039(2) 0.033(2) -0.0057(17) 0.0001(17) 0.0095(18)
C81 0.055(3) 0.045(3) 0.032(2) -0.0013(19) -0.0052(19) 0.017(2)
C82 0.058(3) 0.046(3) 0.037(2) -0.006(2) 0.000(2) 0.021(2)
C83 0.046(3) 0.048(3) 0.036(2) -0.016(2) 0.0042(19) 0.007(2)
C84 0.034(2) 0.039(2) 0.0256(19) -0.0075(16) -0.0017(16) 0.0059(17)
C85 0.0232(18) 0.045(2) 0.0228(18) -0.0017(16) 0.0030(14) 0.0079(16)
C86 0.037(2) 0.043(2) 0.046(3) -0.013(2) 0.0084(19) -0.0038(19)
C87 0.041(3) 0.054(3) 0.060(3) -0.010(2) 0.005(2) -0.009(2)
C88 0.026(2) 0.059(3) 0.034(2) -0.002(2) 0.0041(17) -0.001(2)
C89 0.028(2) 0.063(3) 0.028(2) -0.003(2) 0.0033(16) 0.009(2)
C90 0.030(2) 0.054(3) 0.025(2) -0.0058(18) 0.0011(16) 0.0029(19)

loop_
_atom_type_symbol
_atom_type_description
_atom_type_scat_dispersion_real
_atom_type_scat_dispersion_imag
_atom_type_scat_source
C C 0.0033 0.0016
;
International Tables for Crystallography
(Vol. C, Tables 4.2.6.8 and 6.1.1.4)
;
H H 0.0000 0.0000
;
International Tables for Crystallography
(Vol. C, Table 6.1.1.4)
;
O O 0.0106 0.0060
;
International Tables for Crystallography
(Vol. C, Tables 4.2.6.8 and 6.1.1.4)
;
Si Si 0.0817 0.0704
;
International Tables for Crystallography
(Vol. C, Tables 4.2.6.8 and 6.1.1.4)
;
Cl Cl 0.1484 0.1585
;
International Tables for Crystallography
(Vol. C, Tables 4.2.6.8 and 6.1.1.4)
;

loop_
_geom_angle_atom_site_label_1
_geom_angle_atom_site_label_2
_geom_angle_atom_site_label_3
_geom_angle
_geom_angle_site_symmetry_1
_geom_angle_site_symmetry_3
_geom_angle_publ_flag
O1 Si1 C17 108.33(19) . . ?
O1 Si1 C16 109.70(17) . . ?
C17 Si1 C16 110.8(2) . . ?
O1 Si1 C18 105.51(16) . . ?
C17 Si1 C18 111.9(2) . . ?
C16 Si1 C18 110.5(2) . . ?
O2 Si2 C30 109.3(4) . . ?
O2 Si2 C28 112.5(3) . . ?
C30 Si2 C28 112.7(5) . . ?
O2 Si2 C29 103.1(3) . . ?
C30 Si2 C29 111.9(5) . . ?
C28 Si2 C29 106.9(5) . . ?
Si2 C28 H28A 109.5 . . ?
Si2 C28 H28B 109.5 . . ?
H28A C28 H28B 109.5 . . ?
Si2 C28 H28C 109.5 . . ?
H28A C28 H28C 109.5 . . ?
H28B C28 H28C 109.5 . . ?
Si2 C29 H29A 109.5 . . ?
Si2 C29 H29B 109.5 . . ?
H29A C29 H29B 109.5 . . ?
Si2 C29 H29C 109.5 . . ?
H29A C29 H29C 109.5 . . ?
H29B C29 H29C 109.5 . . ?
C31 C30 C32 108.6(9) . . ?
C31 C30 C33 112.7(9) . . ?
C32 C30 C33 106.5(8) . . ?
C31 C30 Si2 109.6(7) . . ?
C32 C30 Si2 110.1(6) . . ?
C33 C30 Si2 109.2(6) . . ?
C30 C31 H31A 109.5 . . ?
C30 C31 H31B 109.5 . . ?
H31A C31 H31B 109.5 . . ?
C30 C31 H31C 109.5 . . ?
H31A C31 H31C 109.5 . . ?
H31B C31 H31C 109.5 . . ?
C30 C32 H32A 109.5 . . ?
C30 C32 H32B 109.5 . . ?
H32A C32 H32B 109.5 . . ?
C30 C32 H32C 109.5 . . ?
H32A C32 H32C 109.5 . . ?
H32B C32 H32C 109.5 . . ?
C30 C33 H33A 109.5 . . ?
C30 C33 H33B 109.5 . . ?
H33A C33 H33B 109.5 . . ?
C30 C33 H33C 109.5 . . ?
H33A C33 H33C 109.5 . . ?
H33B C33 H33C 109.5 . . ?
O2 Si5 C93 116.2(6) . . ?
O2 Si5 C91 107.6(7) . . ?
C93 Si5 C91 110.3(8) . . ?
O2 Si5 C92 107.4(7) . . ?
C93 Si5 C92 107.3(8) . . ?
C91 Si5 C92 107.8(8) . . ?
Si5 C91 H91A 109.5 . . ?
Si5 C91 H91B 109.5 . . ?
H91A C91 H91B 109.5 . . ?
Si5 C91 H91C 109.5 . . ?
H91A C91 H91C 109.5 . . ?
H91B C91 H91C 109.5 . . ?
Si5 C92 H92A 109.5 . . ?
Si5 C92 H92B 109.5 . . ?
H92A C92 H92B 109.5 . . ?
Si5 C92 H92C 109.5 . . ?
H92A C92 H92C 109.5 . . ?
H92B C92 H92C 109.5 . . ?
C96 C93 C95 113.0(12) . . ?
C96 C93 C94 112.3(11) . . ?
C95 C93 C94 108.1(11) . . ?
C96 C93 Si5 107.3(10) . . ?
C95 C93 Si5 108.1(9) . . ?
C94 C93 Si5 107.8(9) . . ?
C93 C94 H94A 109.5 . . ?
C93 C94 H94B 109.5 . . ?
H94A C94 H94B 109.5 . . ?
C93 C94 H94C 109.5 . . ?
H94A C94 H94C 109.5 . . ?
H94B C94 H94C 109.5 . . ?
C93 C95 H95A 109.5 . . ?
C93 C95 H95B 109.5 . . ?
H95A C95 H95B 109.5 . . ?
C93 C95 H95C 109.5 . . ?
H95A C95 H95C 109.5 . . ?
H95B C95 H95C 109.5 . . ?
C93 C96 H96A 109.5 . . ?
C93 C96 H96B 109.5 . . ?
H96A C96 H96B 109.5 . . ?
C93 C96 H96C 109.5 . . ?
H96A C96 H96C 109.5 . . ?
H96B C96 H96C 109.5 . . ?
O3 Si3 C61 109.23(16) . . ?
O3 Si3 C63 106.27(18) . . ?
C61 Si3 C63 112.0(2) . . ?
O3 Si3 C62 108.6(2) . . ?
C61 Si3 C62 110.9(2) . . ?
C63 Si3 C62 109.7(2) . . ?
O4 Si4 C75 111.3(3) . . ?
O4 Si4 C73 106.5(3) . . ?
C75 Si4 C73 112.6(4) . . ?
O4 Si4 C74 105.8(5) . . ?
C75 Si4 C74 110.5(6) . . ?
C73 Si4 C74 109.9(6) . . ?
Si4 C73 H73A 109.5 . . ?
Si4 C73 H73B 109.5 . . ?
H73A C73 H73B 109.5 . . ?
Si4 C73 H73C 109.5 . . ?
H73A C73 H73C 109.5 . . ?
H73B C73 H73C 109.5 . . ?
Si4 C74 H74A 109.5 . . ?
Si4 C74 H74B 109.5 . . ?
H74A C74 H74B 109.5 . . ?
Si4 C74 H74C 109.5 . . ?
H74A C74 H74C 109.5 . . ?
H74B C74 H74C 109.5 . . ?
C78 C75 C77 109.2(7) . . ?
C78 C75 C76 110.1(8) . . ?
C77 C75 C76 107.9(8) . . ?
C78 C75 Si4 109.2(6) . . ?
C77 C75 Si4 111.7(6) . . ?
C76 C75 Si4 108.6(6) . . ?
C75 C76 H76A 109.5 . . ?
C75 C76 H76B 109.5 . . ?
H76A C76 H76B 109.5 . . ?
C75 C76 H76C 109.5 . . ?
H76A C76 H76C 109.5 . . ?
H76B C76 H76C 109.5 . . ?
C75 C77 H77A 109.5 . . ?
C75 C77 H77B 109.5 . . ?
H77A C77 H77B 109.5 . . ?
C75 C77 H77C 109.5 . . ?
H77A C77 H77C 109.5 . . ?
H77B C77 H77C 109.5 . . ?
C75 C78 H78A 109.5 . . ?
C75 C78 H78B 109.5 . . ?
H78A C78 H78B 109.5 . . ?
C75 C78 H78C 109.5 . . ?
H78A C78 H78C 109.5 . . ?
H78B C78 H78C 109.5 . . ?
O4 Si6 C99 115.2(3) . . ?
O4 Si6 C98 106.7(7) . . ?
C99 Si6 C98 114.2(6) . . ?
O4 Si6 C97 101.5(4) . . ?
C99 Si6 C97 109.3(5) . . ?
C98 Si6 C97 109.3(7) . . ?
Si6 C97 H97A 109.5 . . ?
Si6 C97 H97B 109.5 . . ?
H97A C97 H97B 109.5 . . ?
Si6 C97 H97C 109.5 . . ?
H97A C97 H97C 109.5 . . ?
H97B C97 H97C 109.5 . . ?
Si6 C98 H98A 109.5 . . ?
Si6 C98 H98B 109.5 . . ?
H98A C98 H98B 109.5 . . ?
Si6 C98 H98C 109.5 . . ?
H98A C98 H98C 109.5 . . ?
H98B C98 H98C 109.5 . . ?
C101 C99 C100 108.2(8) . . ?
C101 C99 C102 107.8(7) . . ?
C100 C99 C102 109.5(7) . . ?
C101 C99 Si6 110.3(6) . . ?
C100 C99 Si6 111.4(6) . . ?
C102 C99 Si6 109.6(6) . . ?
C99 C100 H10A 109.5 . . ?
C99 C100 H10B 109.5 . . ?
H10A C100 H10B 109.5 . . ?
C99 C100 H10C 109.5 . . ?
H10A C100 H10C 109.5 . . ?
H10B C100 H10C 109.5 . . ?
C99 C101 H10D 109.5 . . ?
C99 C101 H10E 109.5 . . ?
H10D C101 H10E 109.5 . . ?
C99 C101 H10F 109.5 . . ?
H10D C101 H10F 109.5 . . ?
H10E C101 H10F 109.5 . . ?
C99 C102 H10G 109.5 . . ?
C99 C102 H10H 109.5 . . ?
H10G C102 H10H 109.5 . . ?
C99 C102 H10I 109.5 . . ?
H10G C102 H10I 109.5 . . ?
H10H C102 H10I 109.5 . . ?
C13 O1 Si1 126.8(2) . . ?
C25 O2 Si2 135.6(3) . . ?
C25 O2 Si5 130.5(4) . . ?
C58 O3 Si3 126.1(2) . . ?
C70 O4 Si4 140.5(3) . . ?
C70 O4 Si6 140.8(3) . . ?
C1 C1 C2 114.4(4) 2_665 . ?
C1 C1 H1A 108.7 2_665 . ?
C2 C1 H1A 108.7 . . ?
C1 C1 H1B 108.7 2_665 . ?
C2 C1 H1B 108.7 . . ?
H1A C1 H1B 107.6 . . ?
C10 C2 C1 113.2(3) . . ?
C10 C2 C22 109.7(3) . . ?
C1 C2 C22 106.1(3) . . ?
C10 C2 C3 109.2(3) . . ?
C1 C2 C3 111.1(3) . . ?
C22 C2 C3 107.4(3) . . ?
C2 C3 C4 124.0(3) . . ?
C2 C3 H3A 106.3 . . ?
C4 C3 H3A 106.3 . . ?
C2 C3 H3B 106.3 . . ?
C4 C3 H3B 106.3 . . ?
H3A C3 H3B 106.4 . . ?
C34 C4 C40 109.1(3) . . ?
C34 C4 C5 110.4(3) . . ?
C40 C4 C5 105.9(3) . . ?
C34 C4 C3 110.8(3) . . ?
C40 C4 C3 107.7(3) . . ?
C5 C4 C3 112.7(3) . . ?
C6 C5 C4 116.5(3) . . ?
C6 C5 H5A 108.2 . . ?
C4 C5 H5A 108.2 . . ?
C6 C5 H5B 108.2 . . ?
C4 C5 H5B 108.2 . . ?
H5A C5 H5B 107.3 . . ?
C5 C6 C7 112.3(3) . . ?
C5 C6 H6A 109.1 . . ?
C7 C6 H6A 109.1 . . ?
C5 C6 H6B 109.1 . . ?
C7 C6 H6B 109.1 . . ?
H6A C6 H6B 107.9 . . ?
C8 C7 C6 113.8(4) . . ?
C8 C7 H7A 108.8 . . ?
C6 C7 H7A 108.8 . . ?
C8 C7 H7B 108.8 . . ?
C6 C7 H7B 108.8 . . ?
H7A C7 H7B 107.7 . . ?
C9 C8 C7 125.1(5) . . ?
C9 C8 H8 117.4 . . ?
C7 C8 H8 117.4 . . ?
C8 C9 H9A 120.0 . . ?
C8 C9 H9B 120.0 . . ?
H9A C9 H9B 120.0 . . ?
C11 C10 C15 116.2(3) . . ?
C11 C10 C2 120.1(3) . . ?
C15 C10 C2 123.6(3) . . ?
C12 C11 C10 122.5(3) . . ?
C12 C11 H11 118.7 . . ?
C10 C11 H11 118.7 . . ?
C11 C12 C13 120.2(3) . . ?
C11 C12 H12 119.9 . . ?
C13 C12 H12 119.9 . . ?
O1 C13 C12 121.2(3) . . ?
O1 C13 C14 120.2(3) . . ?
C12 C13 C14 118.6(3) . . ?
C15 C14 C13 120.9(3) . . ?
C15 C14 H14 119.6 . . ?
C13 C14 H14 119.6 . . ?
C14 C15 C10 121.5(3) . . ?
C14 C15 H15 119.3 . . ?
C10 C15 H15 119.3 . . ?
Si1 C16 H16A 109.5 . . ?
Si1 C16 H16B 109.5 . . ?
H16A C16 H16B 109.5 . . ?
Si1 C16 H16C 109.5 . . ?
H16A C16 H16C 109.5 . . ?
H16B C16 H16C 109.5 . . ?
Si1 C17 H17A 109.5 . . ?
Si1 C17 H17B 109.5 . . ?
H17A C17 H17B 109.5 . . ?
Si1 C17 H17C 109.5 . . ?
H17A C17 H17C 109.5 . . ?
H17B C17 H17C 109.5 . . ?
C19 C18 C20 108.0(4) . . ?
C19 C18 C21 109.8(4) . . ?
C20 C18 C21 110.3(4) . . ?
C19 C18 Si1 110.4(3) . . ?
C20 C18 Si1 108.7(3) . . ?
C21 C18 Si1 109.7(3) . . ?
C18 C19 H19A 109.5 . . ?
C18 C19 H19B 109.5 . . ?
H19A C19 H19B 109.5 . . ?
C18 C19 H19C 109.5 . . ?
H19A C19 H19C 109.5 . . ?
H19B C19 H19C 109.5 . . ?
C18 C20 H20A 109.5 . . ?
C18 C20 H20B 109.5 . . ?
H20A C20 H20B 109.5 . . ?
C18 C20 H20C 109.5 . . ?
H20A C20 H20C 109.5 . . ?
H20B C20 H20C 109.5 . . ?
C18 C21 H21A 109.5 . . ?
C18 C21 H21B 109.5 . . ?
H21A C21 H21B 109.5 . . ?
C18 C21 H21C 109.5 . . ?
H21A C21 H21C 109.5 . . ?
H21B C21 H21C 109.5 . . ?
C27 C22 C23 116.3(4) . . ?
C27 C22 C2 120.9(3) . . ?
C23 C22 C2 121.7(3) . . ?
C24 C23 C22 121.6(4) . . ?
C24 C23 H23 119.2 . . ?
C22 C23 H23 119.2 . . ?
C23 C24 C25 120.7(4) . . ?
C23 C24 H24 119.7 . . ?
C25 C24 H24 119.7 . . ?
O2 C25 C26 118.3(4) . . ?
O2 C25 C24 122.7(4) . . ?
C26 C25 C24 118.9(4) . . ?
C25 C26 C27 119.6(4) . . ?
C25 C26 H26 120.2 . . ?
C27 C26 H26 120.2 . . ?
C26 C27 C22 122.9(4) . . ?
C26 C27 H27 118.5 . . ?
C22 C27 H27 118.5 . . ?
C39 C34 C35 117.6(3) . . ?
C39 C34 C4 123.7(3) . . ?
C35 C34 C4 118.7(3) . . ?
C36 C35 C34 121.8(4) . . ?
C36 C35 H35 119.1 . . ?
C34 C35 H35 119.1 . . ?
C37 C36 C35 120.0(4) . . ?
C37 C36 H36 120.0 . . ?
C35 C36 H36 120.0 . . ?
C36 C37 C38 118.8(4) . . ?
C36 C37 H37 120.6 . . ?
C38 C37 H37 120.6 . . ?
C37 C38 C39 120.8(4) . . ?
C37 C38 H38 119.6 . . ?
C39 C38 H38 119.6 . . ?
C34 C39 C38 120.9(4) . . ?
C34 C39 H39 119.5 . . ?
C38 C39 H39 119.5 . . ?
C45 C40 C41 117.7(3) . . ?
C45 C40 C4 123.5(3) . . ?
C41 C40 C4 118.7(3) . . ?
C42 C41 C40 120.3(3) . . ?
C42 C41 H41 119.9 . . ?
C40 C41 H41 119.9 . . ?
C43 C42 C41 121.4(4) . . ?
C43 C42 H42 119.3 . . ?
C41 C42 H42 119.3 . . ?
C42 C43 C44 119.5(4) . . ?
C42 C43 H43 120.2 . . ?
C44 C43 H43 120.2 . . ?
C43 C44 C45 120.6(4) . . ?
C43 C44 H44 119.7 . . ?
C45 C44 H44 119.7 . . ?
C44 C45 C40 120.5(4) . . ?
C44 C45 H45 119.7 . . ?
C40 C45 H45 119.7 . . ?
C46 C46 C47 116.3(4) 2_566 . ?
C46 C46 H46A 108.2 2_566 . ?
C47 C46 H46A 108.2 . . ?
C46 C46 H46B 108.2 2_566 . ?
C47 C46 H46B 108.2 . . ?
H46A C46 H46B 107.4 . . ?
C46 C47 C55 112.1(3) . . ?
C46 C47 C67 105.8(3) . . ?
C55 C47 C67 109.6(3) . . ?
C46 C47 C48 111.6(3) . . ?
C55 C47 C48 109.4(3) . . ?
C67 C47 C48 108.2(3) . . ?
C49 C48 C47 122.5(3) . . ?
C49 C48 H48A 106.7 . . ?
C47 C48 H48A 106.7 . . ?
C49 C48 H48B 106.7 . . ?
C47 C48 H48B 106.7 . . ?
H48A C48 H48B 106.6 . . ?
C79 C49 C85 108.5(3) . . ?
C79 C49 C50 110.8(3) . . ?
C85 C49 C50 104.6(3) . . ?
C79 C49 C48 110.7(3) . . ?
C85 C49 C48 107.6(3) . . ?
C50 C49 C48 114.2(3) . . ?
C51 C50 C49 116.3(3) . . ?
C51 C50 H50A 108.2 . . ?
C49 C50 H50A 108.2 . . ?
C51 C50 H50B 108.2 . . ?
C49 C50 H50B 108.2 . . ?
H50A C50 H50B 107.4 . . ?
C50 C51 C52 112.4(3) . . ?
C50 C51 H51A 109.1 . . ?
C52 C51 H51A 109.1 . . ?
C50 C51 H51B 109.1 . . ?
C52 C51 H51B 109.1 . . ?
H51A C51 H51B 107.9 . . ?
C53 C52 C51 113.9(4) . . ?
C53 C52 H52A 108.8 . . ?
C51 C52 H52A 108.8 . . ?
C53 C52 H52B 108.8 . . ?
C51 C52 H52B 108.8 . . ?
H52A C52 H52B 107.7 . . ?
C54 C53 C52 125.6(6) . . ?
C54 C53 H53 117.2 . . ?
C52 C53 H53 117.2 . . ?
C53 C54 H54A 120.0 . . ?
C53 C54 H54B 120.0 . . ?
H54A C54 H54B 120.0 . . ?
C60 C55 C56 117.0(3) . . ?
C60 C55 C47 124.0(3) . . ?
C56 C55 C47 119.0(3) . . ?
C57 C56 C55 121.5(3) . . ?
C57 C56 H56 119.3 . . ?
C55 C56 H56 119.3 . . ?
C56 C57 C58 120.2(3) . . ?
C56 C57 H57 119.9 . . ?
C58 C57 H57 119.9 . . ?
O3 C58 C59 120.8(3) . . ?
O3 C58 C57 120.1(3) . . ?
C59 C58 C57 119.1(3) . . ?
C58 C59 C60 120.1(3) . . ?
C58 C59 H59 119.9 . . ?
C60 C59 H59 119.9 . . ?
C55 C60 C59 122.2(3) . . ?
C55 C60 H60 118.9 . . ?
C59 C60 H60 118.9 . . ?
Si3 C61 H61A 109.5 . . ?
Si3 C61 H61B 109.5 . . ?
H61A C61 H61B 109.5 . . ?
Si3 C61 H61C 109.5 . . ?
H61A C61 H61C 109.5 . . ?
H61B C61 H61C 109.5 . . ?
Si3 C62 H62A 109.5 . . ?
Si3 C62 H62B 109.5 . . ?
H62A C62 H62B 109.5 . . ?
Si3 C62 H62C 109.5 . . ?
H62A C62 H62C 109.5 . . ?
H62B C62 H62C 109.5 . . ?
C66 C63 C64 106.2(4) . . ?
C66 C63 C65 114.0(5) . . ?
C64 C63 C65 111.8(4) . . ?
C66 C63 Si3 109.5(4) . . ?
C64 C63 Si3 109.6(4) . . ?
C65 C63 Si3 105.6(3) . . ?
C63 C64 H64A 109.5 . . ?
C63 C64 H64B 109.5 . . ?
H64A C64 H64B 109.5 . . ?
C63 C64 H64C 109.5 . . ?
H64A C64 H64C 109.5 . . ?
H64B C64 H64C 109.5 . . ?
C63 C65 H65A 109.5 . . ?
C63 C65 H65B 109.5 . . ?
H65A C65 H65B 109.5 . . ?
C63 C65 H65C 109.5 . . ?
H65A C65 H65C 109.5 . . ?
H65B C65 H65C 109.5 . . ?
C63 C66 H66A 109.5 . . ?
C63 C66 H66B 109.5 . . ?
H66A C66 H66B 109.5 . . ?
C63 C66 H66C 109.5 . . ?
H66A C66 H66C 109.5 . . ?
H66B C66 H66C 109.5 . . ?
C68 C67 C72 116.3(4) . . ?
C68 C67 C47 122.3(3) . . ?
C72 C67 C47 120.6(3) . . ?
C67 C68 C69 122.3(4) . . ?
C67 C68 H68 118.9 . . ?
C69 C68 H68 118.9 . . ?
C70 C69 C68 119.0(4) . . ?
C70 C69 H69 120.5 . . ?
C68 C69 H69 120.5 . . ?
O4 C70 C71 117.7(4) . . ?
O4 C70 C69 122.5(4) . . ?
C71 C70 C69 119.7(4) . . ?
C72 C71 C70 120.8(4) . . ?
C72 C71 H71 119.6 . . ?
C70 C71 H71 119.6 . . ?
C71 C72 C67 122.0(4) . . ?
C71 C72 H72 119.0 . . ?
C67 C72 H72 119.0 . . ?
C84 C79 C80 117.1(4) . . ?
C84 C79 C49 123.6(3) . . ?
C80 C79 C49 119.3(3) . . ?
C81 C80 C79 122.0(4) . . ?
C81 C80 H80 119.0 . . ?
C79 C80 H80 119.0 . . ?
C80 C81 C82 119.4(4) . . ?
C80 C81 H81 120.3 . . ?
C82 C81 H81 120.3 . . ?
C83 C82 C81 119.7(4) . . ?
C83 C82 H82 120.2 . . ?
C81 C82 H82 120.2 . . ?
C82 C83 C84 120.3(4) . . ?
C82 C83 H83 119.8 . . ?
C84 C83 H83 119.8 . . ?
C83 C84 C79 121.4(4) . . ?
C83 C84 H84 119.3 . . ?
C79 C84 H84 119.3 . . ?
C86 C85 C90 117.4(4) . . ?
C86 C85 C49 119.8(3) . . ?
C90 C85 C49 122.7(4) . . ?
C87 C86 C85 121.4(4) . . ?
C87 C86 H86 119.3 . . ?
C85 C86 H86 119.3 . . ?
C86 C87 C88 120.4(5) . . ?
C86 C87 H87 119.8 . . ?
C88 C87 H87 119.8 . . ?
C89 C88 C87 119.7(4) . . ?
C89 C88 H88 120.2 . . ?
C87 C88 H88 120.2 . . ?
C88 C89 C90 120.5(4) . . ?
C88 C89 H89 119.7 . . ?
C90 C89 H89 119.7 . . ?
C89 C90 C85 120.5(4) . . ?
C89 C90 H90 119.7 . . ?
C85 C90 H90 119.7 . . ?

loop_
_geom_bond_atom_site_label_1
_geom_bond_atom_site_label_2
_geom_bond_distance
_geom_bond_site_symmetry_2
_geom_bond_publ_flag
Si1 O1 1.662(3) . ?
Si1 C17 1.854(4) . ?
Si1 C16 1.858(4) . ?
Si1 C18 1.877(4) . ?
Si2 O2 1.615(4) . ?
Si2 C30 1.842(7) . ?
Si2 C28 1.876(7) . ?
Si2 C29 1.890(7) . ?
C28 H28A 0.9800 . ?
C28 H28B 0.9800 . ?
C28 H28C 0.9800 . ?
C29 H29A 0.9800 . ?
C29 H29B 0.9800 . ?
C29 H29C 0.9800 . ?
C30 C31 1.524(9) . ?
C30 C32 1.541(9) . ?
C30 C33 1.543(8) . ?
C31 H31A 0.9800 . ?
C31 H31B 0.9800 . ?
C31 H31C 0.9800 . ?
C32 H32A 0.9800 . ?
C32 H32B 0.9800 . ?
C32 H32C 0.9800 . ?
C33 H33A 0.9800 . ?
C33 H33B 0.9800 . ?
C33 H33C 0.9800 . ?
Si5 O2 1.642(6) . ?
Si5 C93 1.843(8) . ?
Si5 C91 1.875(8) . ?
Si5 C92 1.890(9) . ?
C91 H91A 0.9800 . ?
C91 H91B 0.9800 . ?
C91 H91C 0.9800 . ?
C92 H92A 0.9800 . ?
C92 H92B 0.9800 . ?
C92 H92C 0.9800 . ?
C93 C96 1.532(9) . ?
C93 C95 1.534(9) . ?
C93 C94 1.549(9) . ?
C94 H94A 0.9800 . ?
C94 H94B 0.9800 . ?
C94 H94C 0.9800 . ?
C95 H95A 0.9800 . ?
C95 H95B 0.9800 . ?
C95 H95C 0.9800 . ?
C96 H96A 0.9800 . ?
C96 H96B 0.9800 . ?
C96 H96C 0.9800 . ?
Si3 O3 1.661(3) . ?
Si3 C61 1.849(4) . ?
Si3 C63 1.863(5) . ?
Si3 C62 1.890(5) . ?
Si4 O4 1.549(4) . ?
Si4 C75 1.868(7) . ?
Si4 C73 1.873(6) . ?
Si4 C74 1.876(8) . ?
C73 H73A 0.9800 . ?
C73 H73B 0.9800 . ?
C73 H73C 0.9800 . ?
C74 H74A 0.9800 . ?
C74 H74B 0.9800 . ?
C74 H74C 0.9800 . ?
C75 C78 1.536(8) . ?
C75 C77 1.541(8) . ?
C75 C76 1.547(8) . ?
C76 H76A 0.9800 . ?
C76 H76B 0.9800 . ?
C76 H76C 0.9800 . ?
C77 H77A 0.9800 . ?
C77 H77B 0.9800 . ?
C77 H77C 0.9800 . ?
C78 H78A 0.9800 . ?
C78 H78B 0.9800 . ?
C78 H78C 0.9800 . ?
Si6 O4 1.659(4) . ?
Si6 C99 1.849(7) . ?
Si6 C98 1.857(8) . ?
Si6 C97 1.889(7) . ?
C97 H97A 0.9800 . ?
C97 H97B 0.9800 . ?
C97 H97C 0.9800 . ?
C98 H98A 0.9800 . ?
C98 H98B 0.9800 . ?
C98 H98C 0.9800 . ?
C99 C101 1.539(8) . ?
C99 C100 1.541(8) . ?
C99 C102 1.547(8) . ?
C100 H10A 0.9800 . ?
C100 H10B 0.9800 . ?
C100 H10C 0.9800 . ?
C101 H10D 0.9800 . ?
C101 H10E 0.9800 . ?
C101 H10F 0.9800 . ?
C102 H10G 0.9800 . ?
C102 H10H 0.9800 . ?
C102 H10I 0.9800 . ?
O1 C13 1.372(4) . ?
O2 C25 1.351(5) . ?
O3 C58 1.378(4) . ?
O4 C70 1.355(5) . ?
C1 C1 1.538(7) 2_665 ?
C1 C2 1.547(5) . ?
C1 H1A 0.9900 . ?
C1 H1B 0.9900 . ?
C2 C10 1.540(5) . ?
C2 C22 1.551(5) . ?
C2 C3 1.571(5) . ?
C3 C4 1.574(5) . ?
C3 H3A 0.9900 . ?
C3 H3B 0.9900 . ?
C4 C34 1.544(5) . ?
C4 C40 1.548(5) . ?
C4 C5 1.555(5) . ?
C5 C6 1.512(5) . ?
C5 H5A 0.9900 . ?
C5 H5B 0.9900 . ?
C6 C7 1.534(5) . ?
C6 H6A 0.9900 . ?
C6 H6B 0.9900 . ?
C7 C8 1.491(6) . ?
C7 H7A 0.9900 . ?
C7 H7B 0.9900 . ?
C8 C9 1.320(7) . ?
C8 H8 0.9500 . ?
C9 H9A 0.9500 . ?
C9 H9B 0.9500 . ?
C10 C11 1.402(5) . ?
C10 C15 1.403(5) . ?
C11 C12 1.377(5) . ?
C11 H11 0.9500 . ?
C12 C13 1.386(5) . ?
C12 H12 0.9500 . ?
C13 C14 1.391(5) . ?
C14 C15 1.380(5) . ?
C14 H14 0.9500 . ?
C15 H15 0.9500 . ?
C16 H16A 0.9800 . ?
C16 H16B 0.9800 . ?
C16 H16C 0.9800 . ?
C17 H17A 0.9800 . ?
C17 H17B 0.9800 . ?
C17 H17C 0.9800 . ?
C18 C19 1.534(6) . ?
C18 C20 1.534(7) . ?
C18 C21 1.546(6) . ?
C19 H19A 0.9800 . ?
C19 H19B 0.9800 . ?
C19 H19C 0.9800 . ?
C20 H20A 0.9800 . ?
C20 H20B 0.9800 . ?
C20 H20C 0.9800 . ?
C21 H21A 0.9800 . ?
C21 H21B 0.9800 . ?
C21 H21C 0.9800 . ?
C22 C27 1.391(5) . ?
C22 C23 1.406(5) . ?
C23 C24 1.381(6) . ?
C23 H23 0.9500 . ?
C24 C25 1.396(6) . ?
C24 H24 0.9500 . ?
C25 C26 1.387(6) . ?
C26 C27 1.391(6) . ?
C26 H26 0.9500 . ?
C27 H27 0.9500 . ?
C34 C39 1.379(5) . ?
C34 C35 1.400(5) . ?
C35 C36 1.388(5) . ?
C35 H35 0.9500 . ?
C36 C37 1.383(6) . ?
C36 H36 0.9500 . ?
C37 C38 1.388(6) . ?
C37 H37 0.9500 . ?
C38 C39 1.398(5) . ?
C38 H38 0.9500 . ?
C39 H39 0.9500 . ?
C40 C45 1.399(5) . ?
C40 C41 1.406(5) . ?
C41 C42 1.395(5) . ?
C41 H41 0.9500 . ?
C42 C43 1.359(6) . ?
C42 H42 0.9500 . ?
C43 C44 1.377(6) . ?
C43 H43 0.9500 . ?
C44 C45 1.398(5) . ?
C44 H44 0.9500 . ?
C45 H45 0.9500 . ?
C46 C46 1.533(7) 2_566 ?
C46 C47 1.547(5) . ?
C46 H46A 0.9900 . ?
C46 H46B 0.9900 . ?
C47 C55 1.547(5) . ?
C47 C67 1.556(5) . ?
C47 C48 1.570(5) . ?
C48 C49 1.569(5) . ?
C48 H48A 0.9900 . ?
C48 H48B 0.9900 . ?
C49 C79 1.538(5) . ?
C49 C85 1.559(5) . ?
C49 C50 1.563(5) . ?
C50 C51 1.517(5) . ?
C50 H50A 0.9900 . ?
C50 H50B 0.9900 . ?
C51 C52 1.539(6) . ?
C51 H51A 0.9900 . ?
C51 H51B 0.9900 . ?
C52 C53 1.497(6) . ?
C52 H52A 0.9900 . ?
C52 H52B 0.9900 . ?
C53 C54 1.311(7) . ?
C53 H53 0.9500 . ?
C54 H54A 0.9500 . ?
C54 H54B 0.9500 . ?
C55 C60 1.376(5) . ?
C55 C56 1.412(5) . ?
C56 C57 1.374(5) . ?
C56 H56 0.9500 . ?
C57 C58 1.398(5) . ?
C57 H57 0.9500 . ?
C58 C59 1.379(5) . ?
C59 C60 1.388(5) . ?
C59 H59 0.9500 . ?
C60 H60 0.9500 . ?
C61 H61A 0.9800 . ?
C61 H61B 0.9800 . ?
C61 H61C 0.9800 . ?
C62 H62A 0.9800 . ?
C62 H62B 0.9800 . ?
C62 H62C 0.9800 . ?
C63 C66 1.522(7) . ?
C63 C64 1.558(7) . ?
C63 C65 1.579(8) . ?
C64 H64A 0.9800 . ?
C64 H64B 0.9800 . ?
C64 H64C 0.9800 . ?
C65 H65A 0.9800 . ?
C65 H65B 0.9800 . ?
C65 H65C 0.9800 . ?
C66 H66A 0.9800 . ?
C66 H66B 0.9800 . ?
C66 H66C 0.9800 . ?
C67 C68 1.389(5) . ?
C67 C72 1.402(5) . ?
C68 C69 1.396(6) . ?
C68 H68 0.9500 . ?
C69 C70 1.387(6) . ?
C69 H69 0.9500 . ?
C70 C71 1.369(6) . ?
C71 C72 1.368(6) . ?
C71 H71 0.9500 . ?
C72 H72 0.9500 . ?
C79 C84 1.396(5) . ?
C79 C80 1.405(5) . ?
C80 C81 1.369(6) . ?
C80 H80 0.9500 . ?
C81 C82 1.407(6) . ?
C81 H81 0.9500 . ?
C82 C83 1.371(6) . ?
C82 H82 0.9500 . ?
C83 C84 1.384(6) . ?
C83 H83 0.9500 . ?
C84 H84 0.9500 . ?
C85 C86 1.394(6) . ?
C85 C90 1.406(6) . ?
C86 C87 1.381(6) . ?
C86 H86 0.9500 . ?
C87 C88 1.381(7) . ?
C87 H87 0.9500 . ?
C88 C89 1.369(7) . ?
C88 H88 0.9500 . ?
C89 C90 1.398(6) . ?
C89 H89 0.9500 . ?
C90 H90 0.9500 . ?

loop_
_geom_torsion_atom_site_label_1
_geom_torsion_atom_site_label_2
_geom_torsion_atom_site_label_3
_geom_torsion_atom_site_label_4
_geom_torsion
_geom_torsion_site_symmetry_1
_geom_torsion_site_symmetry_2
_geom_torsion_site_symmetry_3
_geom_torsion_site_symmetry_4
_geom_torsion_publ_flag
O2 Si2 C30 C31 -45.4(8) . . . . ?
C28 Si2 C30 C31 -171.3(8) . . . . ?
C29 Si2 C30 C31 68.2(9) . . . . ?
O2 Si2 C30 C32 74.1(8) . . . . ?
C28 Si2 C30 C32 -51.8(9) . . . . ?
C29 Si2 C30 C32 -172.3(8) . . . . ?
O2 Si2 C30 C33 -169.3(7) . . . . ?
C28 Si2 C30 C33 64.8(8) . . . . ?
C29 Si2 C30 C33 -55.7(9) . . . . ?
O2 Si5 C93 C96 49.8(12) . . . . ?
C91 Si5 C93 C96 -72.9(13) . . . . ?
C92 Si5 C93 C96 169.9(13) . . . . ?
O2 Si5 C93 C95 -72.4(12) . . . . ?
C91 Si5 C93 C95 164.9(12) . . . . ?
C92 Si5 C93 C95 47.8(13) . . . . ?
O2 Si5 C93 C94 171.0(10) . . . . ?
C91 Si5 C93 C94 48.3(13) . . . . ?
C92 Si5 C93 C94 -68.9(13) . . . . ?
O4 Si4 C75 C78 176.0(6) . . . . ?
C73 Si4 C75 C78 -64.6(8) . . . . ?
C74 Si4 C75 C78 58.8(9) . . . . ?
O4 Si4 C75 C77 -63.1(7) . . . . ?
C73 Si4 C75 C77 56.4(8) . . . . ?
C74 Si4 C75 C77 179.7(8) . . . . ?
O4 Si4 C75 C76 55.8(7) . . . . ?
C73 Si4 C75 C76 175.3(7) . . . . ?
C74 Si4 C75 C76 -61.4(9) . . . . ?
O4 Si6 C99 C101 -56.9(7) . . . . ?
C98 Si6 C99 C101 67.0(10) . . . . ?
C97 Si6 C99 C101 -170.3(7) . . . . ?
O4 Si6 C99 C100 63.2(7) . . . . ?
C98 Si6 C99 C100 -172.9(9) . . . . ?
C97 Si6 C99 C100 -50.2(8) . . . . ?
O4 Si6 C99 C102 -175.5(6) . . . . ?
C98 Si6 C99 C102 -51.6(10) . . . . ?
C97 Si6 C99 C102 71.1(7) . . . . ?
C17 Si1 O1 C13 107.1(3) . . . . ?
C16 Si1 O1 C13 -13.9(4) . . . . ?
C18 Si1 O1 C13 -133.0(3) . . . . ?
C30 Si2 O2 C25 -69.7(6) . . . . ?
C28 Si2 O2 C25 56.3(6) . . . . ?
C29 Si2 O2 C25 171.1(6) . . . . ?
C93 Si5 O2 C25 73.2(8) . . . . ?
C91 Si5 O2 C25 -162.7(8) . . . . ?
C92 Si5 O2 C25 -46.9(10) . . . . ?
C61 Si3 O3 C58 17.9(3) . . . . ?
C63 Si3 O3 C58 138.9(3) . . . . ?
C62 Si3 O3 C58 -103.2(3) . . . . ?
C75 Si4 O4 C70 67.1(6) . . . . ?
C73 Si4 O4 C70 -56.0(6) . . . . ?
C74 Si4 O4 C70 -172.8(8) . . . . ?
C99 Si6 O4 C70 -58.1(6) . . . . ?
C98 Si6 O4 C70 174.1(8) . . . . ?
C97 Si6 O4 C70 59.7(7) . . . . ?
C1 C1 C2 C10 -70.3(5) 2_665 . . . ?
C1 C1 C2 C22 50.1(5) 2_665 . . . ?
C1 C1 C2 C3 166.5(4) 2_665 . . . ?
C10 C2 C3 C4 -77.0(4) . . . . ?
C1 C2 C3 C4 48.5(4) . . . . ?
C22 C2 C3 C4 164.2(3) . . . . ?
C2 C3 C4 C34 50.6(4) . . . . ?
C2 C3 C4 C40 169.8(3) . . . . ?
C2 C3 C4 C5 -73.8(4) . . . . ?
C34 C4 C5 C6 177.5(3) . . . . ?
C40 C4 C5 C6 59.5(4) . . . . ?
C3 C4 C5 C6 -57.9(4) . . . . ?
C4 C5 C6 C7 171.5(3) . . . . ?
C5 C6 C7 C8 59.0(5) . . . . ?
C6 C7 C8 C9 -131.1(5) . . . . ?
C1 C2 C10 C11 173.3(3) . . . . ?
C22 C2 C10 C11 55.0(4) . . . . ?
C3 C2 C10 C11 -62.5(4) . . . . ?
C1 C2 C10 C15 -9.6(5) . . . . ?
C22 C2 C10 C15 -127.9(4) . . . . ?
C3 C2 C10 C15 114.7(4) . . . . ?
C15 C10 C11 C12 3.1(6) . . . . ?
C2 C10 C11 C12 -179.6(3) . . . . ?
C10 C11 C12 C13 -1.5(6) . . . . ?
Si1 O1 C13 C12 -61.6(5) . . . . ?
Si1 O1 C13 C14 118.6(4) . . . . ?
C11 C12 C13 O1 179.5(3) . . . . ?
C11 C12 C13 C14 -0.8(6) . . . . ?
O1 C13 C14 C15 -179.0(3) . . . . ?
C12 C13 C14 C15 1.3(6) . . . . ?
C13 C14 C15 C10 0.4(6) . . . . ?
C11 C10 C15 C14 -2.5(5) . . . . ?
C2 C10 C15 C14 -179.8(3) . . . . ?
O1 Si1 C18 C19 -62.2(3) . . . . ?
C17 Si1 C18 C19 55.4(4) . . . . ?
C16 Si1 C18 C19 179.3(3) . . . . ?
O1 Si1 C18 C20 56.0(3) . . . . ?
C17 Si1 C18 C20 173.6(3) . . . . ?
C16 Si1 C18 C20 -62.5(3) . . . . ?
O1 Si1 C18 C21 176.7(3) . . . . ?
C17 Si1 C18 C21 -65.8(4) . . . . ?
C16 Si1 C18 C21 58.2(4) . . . . ?
C10 C2 C22 C27 -169.4(3) . . . . ?
C1 C2 C22 C27 68.0(4) . . . . ?
C3 C2 C22 C27 -50.9(4) . . . . ?
C10 C2 C22 C23 22.7(4) . . . . ?
C1 C2 C22 C23 -99.9(4) . . . . ?
C3 C2 C22 C23 141.2(3) . . . . ?
C27 C22 C23 C24 1.5(6) . . . . ?
C2 C22 C23 C24 169.9(4) . . . . ?
C22 C23 C24 C25 0.3(6) . . . . ?
Si2 O2 C25 C26 175.8(4) . . . . ?
Si5 O2 C25 C26 97.2(6) . . . . ?
Si2 O2 C25 C24 -8.4(7) . . . . ?
Si5 O2 C25 C24 -87.0(7) . . . . ?
C23 C24 C25 O2 -177.6(4) . . . . ?
C23 C24 C25 C26 -1.9(6) . . . . ?
O2 C25 C26 C27 177.6(4) . . . . ?
C24 C25 C26 C27 1.6(6) . . . . ?
C25 C26 C27 C22 0.2(6) . . . . ?
C23 C22 C27 C26 -1.7(5) . . . . ?
C2 C22 C27 C26 -170.2(3) . . . . ?
C40 C4 C34 C39 125.7(4) . . . . ?
C5 C4 C34 C39 9.7(5) . . . . ?
C3 C4 C34 C39 -116.0(4) . . . . ?
C40 C4 C34 C35 -53.2(4) . . . . ?
C5 C4 C34 C35 -169.2(3) . . . . ?
C3 C4 C34 C35 65.2(4) . . . . ?
C39 C34 C35 C36 0.0(6) . . . . ?
C4 C34 C35 C36 178.9(3) . . . . ?
C34 C35 C36 C37 -1.4(6) . . . . ?
C35 C36 C37 C38 2.5(6) . . . . ?
C36 C37 C38 C39 -2.2(6) . . . . ?
C35 C34 C39 C38 0.3(6) . . . . ?
C4 C34 C39 C38 -178.5(4) . . . . ?
C37 C38 C39 C34 0.8(6) . . . . ?
C34 C4 C40 C45 141.1(3) . . . . ?
C5 C4 C40 C45 -100.0(4) . . . . ?
C3 C4 C40 C45 20.8(4) . . . . ?
C34 C4 C40 C41 -41.8(4) . . . . ?
C5 C4 C40 C41 77.1(4) . . . . ?
C3 C4 C40 C41 -162.1(3) . . . . ?
C45 C40 C41 C42 -0.2(5) . . . . ?
C4 C40 C41 C42 -177.4(3) . . . . ?
C40 C41 C42 C43 -0.1(6) . . . . ?
C41 C42 C43 C44 0.5(6) . . . . ?
C42 C43 C44 C45 -0.6(6) . . . . ?
C43 C44 C45 C40 0.3(5) . . . . ?
C41 C40 C45 C44 0.1(5) . . . . ?
C4 C40 C45 C44 177.2(3) . . . . ?
C46 C46 C47 C55 73.1(5) 2_566 . . . ?
C46 C46 C47 C67 -46.3(5) 2_566 . . . ?
C46 C46 C47 C48 -163.8(4) 2_566 . . . ?
C46 C47 C48 C49 -47.5(5) . . . . ?
C55 C47 C48 C49 77.1(4) . . . . ?
C67 C47 C48 C49 -163.6(3) . . . . ?
C47 C48 C49 C79 -50.5(4) . . . . ?
C47 C48 C49 C85 -168.9(3) . . . . ?
C47 C48 C49 C50 75.4(4) . . . . ?
C79 C49 C50 C51 -178.4(3) . . . . ?
C85 C49 C50 C51 -61.6(4) . . . . ?
C48 C49 C50 C51 55.8(4) . . . . ?
C49 C50 C51 C52 -171.6(3) . . . . ?
C50 C51 C52 C53 -60.8(5) . . . . ?
C51 C52 C53 C54 129.6(5) . . . . ?
C46 C47 C55 C60 6.0(5) . . . . ?
C67 C47 C55 C60 123.2(4) . . . . ?
C48 C47 C55 C60 -118.4(4) . . . . ?
C46 C47 C55 C56 -173.8(3) . . . . ?
C67 C47 C55 C56 -56.6(4) . . . . ?
C48 C47 C55 C56 61.9(4) . . . . ?
C60 C55 C56 C57 -0.8(5) . . . . ?
C47 C55 C56 C57 179.0(3) . . . . ?
C55 C56 C57 C58 -0.7(5) . . . . ?
Si3 O3 C58 C59 -117.6(3) . . . . ?
Si3 O3 C58 C57 63.7(4) . . . . ?
C56 C57 C58 O3 -180.0(3) . . . . ?
C56 C57 C58 C59 1.3(5) . . . . ?
O3 C58 C59 C60 -179.1(3) . . . . ?
C57 C58 C59 C60 -0.4(6) . . . . ?
C56 C55 C60 C59 1.7(5) . . . . ?
C47 C55 C60 C59 -178.0(3) . . . . ?
C58 C59 C60 C55 -1.2(6) . . . . ?
O3 Si3 C63 C66 177.9(4) . . . . ?
C61 Si3 C63 C66 -62.9(5) . . . . ?
C62 Si3 C63 C66 60.7(5) . . . . ?
O3 Si3 C63 C64 61.7(4) . . . . ?
C61 Si3 C63 C64 -179.1(3) . . . . ?
C62 Si3 C63 C64 -55.5(4) . . . . ?
O3 Si3 C63 C65 -58.9(3) . . . . ?
C61 Si3 C63 C65 60.3(4) . . . . ?
C62 Si3 C63 C65 -176.0(3) . . . . ?
C46 C47 C67 C68 100.9(4) . . . . ?
C55 C47 C67 C68 -20.1(5) . . . . ?
C48 C47 C67 C68 -139.3(3) . . . . ?
C46 C47 C67 C72 -68.2(4) . . . . ?
C55 C47 C67 C72 170.7(3) . . . . ?
C48 C47 C67 C72 51.5(4) . . . . ?
C72 C67 C68 C69 -0.8(5) . . . . ?
C47 C67 C68 C69 -170.4(3) . . . . ?
C67 C68 C69 C70 0.2(6) . . . . ?
Si4 O4 C70 C71 -169.8(4) . . . . ?
Si6 O4 C70 C71 -96.4(5) . . . . ?
Si4 O4 C70 C69 14.1(7) . . . . ?
Si6 O4 C70 C69 87.6(6) . . . . ?
C68 C69 C70 O4 176.2(4) . . . . ?
C68 C69 C70 C71 0.3(6) . . . . ?
O4 C70 C71 C72 -176.2(4) . . . . ?
C69 C70 C71 C72 -0.1(6) . . . . ?
C70 C71 C72 C67 -0.6(6) . . . . ?
C68 C67 C72 C71 1.0(5) . . . . ?
C47 C67 C72 C71 170.8(4) . . . . ?
C85 C49 C79 C84 -129.1(4) . . . . ?
C50 C49 C79 C84 -14.8(5) . . . . ?
C48 C49 C79 C84 112.9(4) . . . . ?
C85 C49 C79 C80 53.2(4) . . . . ?
C50 C49 C79 C80 167.5(3) . . . . ?
C48 C49 C79 C80 -64.8(4) . . . . ?
C84 C79 C80 C81 -1.5(6) . . . . ?
C49 C79 C80 C81 176.4(4) . . . . ?
C79 C80 C81 C82 -0.4(7) . . . . ?
C80 C81 C82 C83 1.6(7) . . . . ?
C81 C82 C83 C84 -0.7(7) . . . . ?
C82 C83 C84 C79 -1.2(7) . . . . ?
C80 C79 C84 C83 2.3(6) . . . . ?
C49 C79 C84 C83 -175.4(4) . . . . ?
C79 C49 C85 C86 42.3(4) . . . . ?
C50 C49 C85 C86 -76.1(4) . . . . ?
C48 C49 C85 C86 162.1(4) . . . . ?
C79 C49 C85 C90 -141.6(4) . . . . ?
C50 C49 C85 C90 100.1(4) . . . . ?
C48 C49 C85 C90 -21.7(5) . . . . ?
C90 C85 C86 C87 0.2(6) . . . . ?
C49 C85 C86 C87 176.5(4) . . . . ?
C85 C86 C87 C88 0.0(7) . . . . ?
C86 C87 C88 C89 -0.6(7) . . . . ?
C87 C88 C89 C90 1.1(6) . . . . ?
C88 C89 C90 C85 -0.9(6) . . . . ?
C86 C85 C90 C89 0.3(6) . . . . ?
C49 C85 C90 C89 -176.0(3) . . . . ?
